data_4129715
loop_
_publ_author_name
'Behrle, Andrew C.'
'Castro, Ludovic'
'Maron, Laurent'
'Walensky, Justin R.'

_publ_section_title
;
 Formation of a Bridging Phosphinidene Thorium Complex.
;
_journal_issue 47
_journal_name_full 'Journal of the American Chemical Society'
_journal_page_first 14846
_journal_page_last 14849
_journal_paper_doi 10.1021/jacs.5b09826
_journal_volume 137
_journal_year 2015
_chemical_formula_sum 'C36 H48 O2 Th'
_chemical_formula_weight 744.78
_space_group_crystal_system triclinic
_space_group_IT_number 2
_space_group_name_Hall '-P 1'
_space_group_name_H-M_alt 'P -1'
_atom_sites_solution_hydrogens geom
_audit_creation_method SHELXL-2014/7
_cell_angle_alpha 82.039(2)
_cell_angle_beta 77.460(2)
_cell_angle_gamma 67.375(2)
_cell_formula_units_Z 2
_cell_length_a 9.489(2)
_cell_length_b 10.143(2)
_cell_length_c 18.579(4)
_cell_measurement_reflns_used 9509
_cell_measurement_temperature 100(2)
_cell_measurement_theta_max 0.00
_cell_measurement_theta_min 0.00
_cell_volume 1608.2(6)
_computing_cell_refinement 'APEX2 (Bruker AXS, 2008)'
_computing_data_collection 'APEX2 (Bruker AXS, 2008)'
_computing_data_reduction 'APEX2 (Bruker AXS, 2008)'
_computing_molecular_graphics 'X-SEED, Barbour, 2001'
_computing_publication_material 'CIFTAB (Sheldrick, 2013)'
_computing_structure_refinement 'SHELXL-2013 (Sheldrick, 2013)'
_computing_structure_solution 'SHELXS-2013 (Sheldrick, 2013)'
_diffrn_ambient_temperature 100(2)
_diffrn_measured_fraction_theta_full 0.998
_diffrn_measured_fraction_theta_max 0.990
_diffrn_measurement_device_type 'Bruker APEXII CCD area detector'
_diffrn_measurement_method 'omega scans'
_diffrn_radiation_type MoK\a
_diffrn_radiation_wavelength 0.71073
_diffrn_reflns_av_R_equivalents 0.0316
_diffrn_reflns_av_unetI/netI 0.0383
_diffrn_reflns_Laue_measured_fraction_full 0.998
_diffrn_reflns_Laue_measured_fraction_max 0.990
_diffrn_reflns_limit_h_max 12
_diffrn_reflns_limit_h_min -12
_diffrn_reflns_limit_k_max 12
_diffrn_reflns_limit_k_min -12
_diffrn_reflns_limit_l_max 23
_diffrn_reflns_limit_l_min -23
_diffrn_reflns_number 18215
_diffrn_reflns_point_group_measured_fraction_full 0.998
_diffrn_reflns_point_group_measured_fraction_max 0.990
_diffrn_reflns_theta_full 25.242
_diffrn_reflns_theta_max 26.991
_diffrn_reflns_theta_min 1.125
_diffrn_standards_decay_% 0.0
_exptl_absorpt_coefficient_mu 4.665
_exptl_absorpt_correction_T_max 0.96
_exptl_absorpt_correction_T_min 0.67
_exptl_absorpt_correction_type multi-scan
_exptl_absorpt_process_details
;
 Data were corrected for decay and absorption using the program SADABS
 (Sheldrick, G. M. (2003). SADABS. Version 2.10. University of
 G\"ottingen, Germany).
;
_exptl_crystal_colour colourless
_exptl_crystal_density_diffrn 1.538
_exptl_crystal_description plate
_exptl_crystal_F_000 740
_exptl_crystal_size_max 0.250
_exptl_crystal_size_mid 0.250
_exptl_crystal_size_min 0.010
_refine_diff_density_max 0.883
_refine_diff_density_min -0.547
_refine_diff_density_rms 0.098
_refine_ls_extinction_method none
_refine_ls_goodness_of_fit_ref 1.031
_refine_ls_hydrogen_treatment constr
_refine_ls_matrix_type full
_refine_ls_number_parameters 366
_refine_ls_number_reflns 6924
_refine_ls_number_restraints 0
_refine_ls_restrained_S_all 1.031
_refine_ls_R_factor_all 0.0242
_refine_ls_R_factor_gt 0.0204
_refine_ls_shift/su_max 0.001
_refine_ls_shift/su_mean 0.000
_refine_ls_structure_factor_coef Fsqd
_refine_ls_weighting_details 'w=1/[\s^2^(Fo^2^)+(0.0122P)^2^+0.7550P] where P=(Fo^2^+2Fc^2^)/3'
_refine_ls_weighting_scheme calc
_refine_ls_wR_factor_gt 0.0422
_refine_ls_wR_factor_ref 0.0441
_reflns_Friedel_coverage 0.000
_reflns_number_gt 6356
_reflns_number_total 6924
_reflns_threshold_expression 'I > 2\s(I)'
_cod_data_source_file ja5b09826_si_002.cif
_cod_data_source_block compound(3)
_cod_database_code 4129715
_shelx_shelxl_version_number 2014/7
_shelx_space_group_comment
;
The symmetry employed for this shelxl refinement is uniquely defined
by the following loop, which should always be used as a source of
symmetry information in preference to the above space-group names.
They are only intended as comments.
;
_shelx_estimated_absorpt_t_min 0.388
_shelx_estimated_absorpt_t_max 0.955

loop_
_space_group_symop_operation_xyz
'x, y, z'
'-x, -y, -z'

loop_
_atom_site_label
_atom_site_type_symbol
_atom_site_fract_x
_atom_site_fract_y
_atom_site_fract_z
_atom_site_U_iso_or_equiv
_atom_site_adp_type
_atom_site_occupancy
_atom_site_site_symmetry_order
_atom_site_calc_flag
_atom_site_refinement_flags_posn
_atom_site_refinement_flags_adp
Th1 Th -0.20181(2) 0.15267(2) 0.24672(2) 0.01192(3) Uani 1 1 d . .
C31 C -0.3917(3) 0.0438(3) 0.19480(16) 0.0183(6) Uani 1 1 d . .
C27 C -0.4027(3) 0.0006(3) 0.27096(16) 0.0181(6) Uani 1 1 d . .
C36 C -0.5205(3) 0.1449(3) 0.15608(17) 0.0240(7) Uani 1 1 d . .
H36A H -0.5036 0.2349 0.1411 0.036 Uiso 1 1 calc R U
H36B H -0.6203 0.1639 0.1897 0.036 Uiso 1 1 calc R U
H36C H -0.5213 0.1014 0.1123 0.036 Uiso 1 1 calc R U
C23 C 0.1782(3) 0.0314(3) 0.11871(16) 0.0219(7) Uani 1 1 d . .
H23A H 0.0907 0.0435 0.0952 0.033 Uiso 1 1 calc R U
H23B H 0.2437 -0.0703 0.1223 0.033 Uiso 1 1 calc R U
H23C H 0.2395 0.0851 0.0890 0.033 Uiso 1 1 calc R U
C6 C -0.6422(3) 0.4223(3) 0.35542(16) 0.0174(6) Uani 1 1 d . .
C1 C -0.5075(3) 0.3368(3) 0.38444(16) 0.0171(6) Uani 1 1 d . .
C18 C 0.0577(3) 0.2329(3) 0.21130(15) 0.0149(6) Uani 1 1 d . .
C19 C 0.1176(3) 0.0869(3) 0.19532(15) 0.0157(6) Uani 1 1 d . .
C5 C -0.7737(3) 0.4995(3) 0.40382(17) 0.0219(7) Uani 1 1 d . .
H5 H -0.8651 0.5572 0.3850 0.026 Uiso 1 1 calc R U
C20 C 0.1156(3) 0.0036(3) 0.26357(17) 0.0180(6) Uani 1 1 d . .
C21 C 0.0496(3) 0.0988(3) 0.32141(16) 0.0169(6) Uani 1 1 d . .
C22 C 0.0531(3) 0.3568(3) 0.15533(17) 0.0214(6) Uani 1 1 d . .
H22A H 0.1458 0.3796 0.1521 0.032 Uiso 1 1 calc R U
H22B H -0.0399 0.4405 0.1706 0.032 Uiso 1 1 calc R U
H22C H 0.0502 0.3309 0.1069 0.032 Uiso 1 1 calc R U
C32 C -0.5465(3) 0.0440(3) 0.33040(17) 0.0248(7) Uani 1 1 d . .
H32A H -0.5730 -0.0400 0.3498 0.037 Uiso 1 1 calc R U
H32B H -0.6330 0.1162 0.3093 0.037 Uiso 1 1 calc R U
H32C H -0.5266 0.0841 0.3705 0.037 Uiso 1 1 calc R U
C2 C -0.5073(3) 0.3295(3) 0.46044(16) 0.0197(6) Uani 1 1 d . .
C4 C -0.7748(3) 0.4945(3) 0.47857(17) 0.0253(7) Uani 1 1 d . .
H4 H -0.8659 0.5481 0.5106 0.030 Uiso 1 1 calc R U
C26 C -0.0389(3) 0.3723(3) 0.33222(16) 0.0216(6) Uani 1 1 d . .
H26A H -0.1422 0.3871 0.3617 0.032 Uiso 1 1 calc R U
H26B H -0.0435 0.4555 0.2977 0.032 Uiso 1 1 calc R U
H26C H 0.0340 0.3600 0.3650 0.032 Uiso 1 1 calc R U
C17 C 0.0153(3) 0.2401(3) 0.28949(15) 0.0148(6) Uani 1 1 d . .
C9 C -0.3181(3) 0.4648(3) 0.12966(16) 0.0170(6) Uani 1 1 d . .
C14 C -0.3106(3) 0.4698(3) 0.05348(16) 0.0206(6) Uani 1 1 d . .
C25 C 0.0427(3) 0.0544(3) 0.40233(16) 0.0254(7) Uani 1 1 d . .
H25A H -0.0057 0.1397 0.4311 0.038 Uiso 1 1 calc R U
H25B H 0.1480 0.0013 0.4121 0.038 Uiso 1 1 calc R U
H25C H -0.0188 -0.0067 0.4165 0.038 Uiso 1 1 calc R U
C16 C -0.2481(4) 0.3337(3) 0.01398(17) 0.0280(7) Uani 1 1 d . .
H16A H -0.2458 0.3567 -0.0392 0.042 Uiso 1 1 calc R U
H16B H -0.3149 0.2784 0.0325 0.042 Uiso 1 1 calc R U
H16C H -0.1427 0.2771 0.0229 0.042 Uiso 1 1 calc R U
C10 C -0.3687(3) 0.5921(3) 0.16670(16) 0.0176(6) Uani 1 1 d . .
C8 C -0.6479(3) 0.4277(3) 0.27482(16) 0.0233(7) Uani 1 1 d . .
H8A H -0.7035 0.3681 0.2677 0.035 Uiso 1 1 calc R U
H8B H -0.5419 0.3920 0.2466 0.035 Uiso 1 1 calc R U
H8C H -0.7019 0.5268 0.2576 0.035 Uiso 1 1 calc R U
C13 C -0.3604(3) 0.6031(3) 0.01495(17) 0.0261(7) Uani 1 1 d . .
H13 H -0.3577 0.6078 -0.0367 0.031 Uiso 1 1 calc R U
C11 C -0.4165(3) 0.7225(3) 0.12625(17) 0.0229(7) Uani 1 1 d . .
H11 H -0.4516 0.8089 0.1505 0.028 Uiso 1 1 calc R U
C12 C -0.4137(4) 0.7284(3) 0.05107(19) 0.0286(7) Uani 1 1 d . .
H12 H -0.4483 0.8183 0.0243 0.034 Uiso 1 1 calc R U
C24 C 0.2003(3) -0.1551(3) 0.27641(19) 0.0267(7) Uani 1 1 d . .
H24A H 0.2886 -0.1715 0.3003 0.040 Uiso 1 1 calc R U
H24B H 0.2377 -0.1999 0.2290 0.040 Uiso 1 1 calc R U
H24C H 0.1295 -0.1970 0.3083 0.040 Uiso 1 1 calc R U
C15 C -0.3695(4) 0.5904(3) 0.24807(17) 0.0237(7) Uani 1 1 d . .
H15A H -0.3462 0.6718 0.2576 0.036 Uiso 1 1 calc R U
H15B H -0.2907 0.5010 0.2634 0.036 Uiso 1 1 calc R U
H15C H -0.4720 0.5972 0.2761 0.036 Uiso 1 1 calc R U
O2 O -0.2723(2) 0.33549(19) 0.16809(11) 0.0175(4) Uani 1 1 d . .
O1 O -0.3757(2) 0.2592(2) 0.33894(10) 0.0171(4) Uani 1 1 d . .
C30 C -0.2401(3) -0.0350(3) 0.15843(16) 0.0183(6) Uani 1 1 d . .
C29 C -0.1580(3) -0.1278(3) 0.21148(16) 0.0183(6) Uani 1 1 d . .
C28 C -0.2571(3) -0.1035(3) 0.28183(17) 0.0200(6) Uani 1 1 d . .
C35 C -0.1848(4) -0.0422(3) 0.07604(16) 0.0245(7) Uani 1 1 d . .
H35A H -0.0835 -0.0320 0.0631 0.037 Uiso 1 1 calc R U
H35B H -0.2597 0.0354 0.0506 0.037 Uiso 1 1 calc R U
H35C H -0.1752 -0.1345 0.0609 0.037 Uiso 1 1 calc R U
C3 C -0.6420(4) 0.4106(3) 0.50639(17) 0.0245(7) Uani 1 1 d . .
H3 H -0.6425 0.4081 0.5577 0.029 Uiso 1 1 calc R U
C7 C -0.3657(4) 0.2344(3) 0.49164(17) 0.0275(7) Uani 1 1 d . .
H7A H -0.3855 0.2437 0.5451 0.041 Uiso 1 1 calc R U
H7B H -0.2778 0.2628 0.4683 0.041 Uiso 1 1 calc R U
H7C H -0.3414 0.1348 0.4819 0.041 Uiso 1 1 calc R U
C33 C -0.2176(4) -0.1796(3) 0.35490(18) 0.0282(7) Uani 1 1 d . .
H33A H -0.1543 -0.1391 0.3731 0.042 Uiso 1 1 calc R U
H33B H -0.1595 -0.2817 0.3482 0.042 Uiso 1 1 calc R U
H33C H -0.3135 -0.1671 0.3908 0.042 Uiso 1 1 calc R U
C34 C -0.0090(3) -0.2540(3) 0.19258(19) 0.0279(7) Uani 1 1 d . .
H34A H -0.0274 -0.3208 0.1658 0.042 Uiso 1 1 calc R U
H34B H 0.0275 -0.3027 0.2381 0.042 Uiso 1 1 calc R U
H34C H 0.0698 -0.2205 0.1616 0.042 Uiso 1 1 calc R U

loop_
_atom_site_aniso_label
_atom_site_aniso_U_11
_atom_site_aniso_U_22
_atom_site_aniso_U_33
_atom_site_aniso_U_23
_atom_site_aniso_U_13
_atom_site_aniso_U_12
Th1 0.01043(5) 0.01114(5) 0.01398(6) -0.00099(4) -0.00212(4) -0.00368(4)
C31 0.0180(14) 0.0195(15) 0.0217(16) -0.0033(12) -0.0051(12) -0.0100(12)
C27 0.0179(14) 0.0181(14) 0.0225(16) -0.0019(12) -0.0011(12) -0.0124(12)
C36 0.0204(15) 0.0283(17) 0.0264(17) -0.0053(14) -0.0074(13) -0.0093(13)
C23 0.0188(15) 0.0260(16) 0.0217(16) -0.0078(13) 0.0001(12) -0.0088(13)
C6 0.0172(14) 0.0167(14) 0.0202(15) -0.0020(12) -0.0011(12) -0.0090(11)
C1 0.0174(14) 0.0150(14) 0.0196(15) -0.0051(12) 0.0025(12) -0.0084(11)
C18 0.0093(12) 0.0197(14) 0.0184(15) -0.0012(12) -0.0016(11) -0.0088(11)
C19 0.0082(12) 0.0215(15) 0.0172(15) -0.0036(12) -0.0016(11) -0.0047(11)
C5 0.0154(14) 0.0200(15) 0.0298(18) -0.0057(13) -0.0004(13) -0.0065(12)
C20 0.0112(13) 0.0179(15) 0.0260(16) 0.0008(12) -0.0081(12) -0.0047(11)
C21 0.0127(13) 0.0191(14) 0.0189(15) 0.0012(12) -0.0046(11) -0.0059(11)
C22 0.0213(15) 0.0204(15) 0.0224(16) 0.0001(12) 0.0001(13) -0.0102(12)
C32 0.0210(15) 0.0266(17) 0.0262(17) -0.0021(13) 0.0026(13) -0.0116(13)
C2 0.0209(15) 0.0188(15) 0.0205(16) -0.0003(12) -0.0015(12) -0.0101(12)
C4 0.0211(15) 0.0266(17) 0.0259(17) -0.0106(14) 0.0065(13) -0.0089(13)
C26 0.0200(15) 0.0242(16) 0.0218(16) -0.0086(13) -0.0010(12) -0.0083(12)
C17 0.0084(12) 0.0222(15) 0.0151(14) -0.0039(12) -0.0006(11) -0.0068(11)
C9 0.0110(13) 0.0177(14) 0.0224(16) 0.0023(12) -0.0036(12) -0.0063(11)
C14 0.0137(14) 0.0240(16) 0.0198(16) 0.0012(12) -0.0022(12) -0.0037(12)
C25 0.0197(15) 0.0337(18) 0.0212(16) 0.0035(14) -0.0060(13) -0.0085(13)
C16 0.0287(17) 0.0315(18) 0.0190(16) -0.0003(14) -0.0025(13) -0.0074(14)
C10 0.0131(13) 0.0181(14) 0.0210(15) 0.0002(12) -0.0027(12) -0.0056(11)
C8 0.0195(15) 0.0248(16) 0.0230(17) -0.0038(13) -0.0042(13) -0.0042(13)
C13 0.0232(16) 0.0335(18) 0.0201(16) 0.0062(14) -0.0039(13) -0.0114(14)
C11 0.0205(15) 0.0176(15) 0.0302(18) 0.0018(13) -0.0032(13) -0.0082(12)
C12 0.0274(17) 0.0187(16) 0.036(2) 0.0118(14) -0.0095(15) -0.0066(13)
C24 0.0223(16) 0.0190(16) 0.038(2) 0.0025(14) -0.0124(15) -0.0039(13)
C15 0.0280(17) 0.0162(15) 0.0280(18) -0.0006(13) -0.0082(14) -0.0078(13)
O2 0.0169(10) 0.0145(10) 0.0193(11) 0.0001(8) -0.0039(8) -0.0040(8)
O1 0.0150(10) 0.0179(10) 0.0160(10) -0.0022(8) -0.0004(8) -0.0043(8)
C30 0.0202(14) 0.0181(14) 0.0200(15) -0.0058(12) -0.0006(12) -0.0107(12)
C29 0.0171(14) 0.0138(14) 0.0258(16) -0.0036(12) -0.0035(12) -0.0071(11)
C28 0.0245(15) 0.0149(14) 0.0250(16) -0.0001(12) -0.0050(13) -0.0119(12)
C35 0.0272(16) 0.0257(16) 0.0229(17) -0.0083(13) -0.0017(13) -0.0114(13)
C3 0.0296(17) 0.0306(17) 0.0149(15) -0.0048(13) 0.0031(13) -0.0153(14)
C7 0.0284(17) 0.0308(18) 0.0206(17) 0.0028(14) -0.0046(14) -0.0094(14)
C33 0.0304(17) 0.0253(17) 0.0312(19) 0.0064(14) -0.0076(15) -0.0142(14)
C34 0.0237(16) 0.0153(15) 0.040(2) -0.0064(14) -0.0019(15) -0.0026(13)

loop_
_atom_type_symbol
_atom_type_description
_atom_type_scat_dispersion_real
_atom_type_scat_dispersion_imag
_atom_type_scat_source
C C 0.0033 0.0016 'International Tables Vol C Tables 4.2.6.8 and 6.1.1.4'
H H 0.0000 0.0000 'International Tables Vol C Tables 4.2.6.8 and 6.1.1.4'
O O 0.0106 0.0060 'International Tables Vol C Tables 4.2.6.8 and 6.1.1.4'
Th Th -7.2400 8.8979 'International Tables Vol C Tables 4.2.6.8 and 6.1.1.4'

loop_
_geom_angle_atom_site_label_1
_geom_angle_atom_site_label_2
_geom_angle_atom_site_label_3
_geom_angle
O1 Th1 O2 94.29(7)
O1 Th1 C18 114.79(8)
O2 Th1 C18 77.19(8)
O1 Th1 C28 93.20(8)
O2 Th1 C28 135.52(8)
C18 Th1 C28 136.73(8)
O1 Th1 C19 137.41(8)
O2 Th1 C19 94.38(8)
C18 Th1 C19 29.23(8)
C28 Th1 C19 108.86(8)
O1 Th1 C27 78.06(8)
O2 Th1 C27 111.45(8)
C18 Th1 C27 164.64(8)
C28 Th1 C27 29.17(8)
C19 Th1 C27 135.41(8)
O1 Th1 C17 89.77(7)
O2 Th1 C17 93.69(8)
C18 Th1 C17 29.34(8)
C28 Th1 C17 130.13(8)
C19 Th1 C17 48.10(8)
C27 Th1 C17 152.60(8)
O1 Th1 C31 96.09(8)
O2 Th1 C31 87.64(8)
C18 Th1 C31 146.22(8)
C28 Th1 C31 47.96(8)
C19 Th1 C31 125.87(8)
C27 Th1 C31 29.09(8)
C17 Th1 C31 173.89(8)
O1 Th1 C30 123.89(8)
O2 Th1 C30 93.17(8)
C18 Th1 C30 121.09(8)
C28 Th1 C30 47.80(9)
C19 Th1 C30 97.11(8)
C27 Th1 C30 47.82(8)
C17 Th1 C30 144.95(8)
C31 Th1 C30 28.94(8)
O1 Th1 C21 93.17(8)
O2 Th1 C21 121.92(8)
C18 Th1 C21 47.95(8)
C28 Th1 C21 101.31(8)
C19 Th1 C21 47.86(8)
C27 Th1 C21 126.44(8)
C17 Th1 C21 28.85(8)
C31 Th1 C21 148.23(8)
C30 Th1 C21 127.77(8)
O1 Th1 C29 121.86(8)
O2 Th1 C29 120.89(8)
C18 Th1 C29 117.10(8)
C28 Th1 C29 29.10(8)
C19 Th1 C29 88.01(8)
C27 Th1 C29 47.70(8)
C17 Th1 C29 127.49(8)
C31 Th1 C29 47.40(8)
C30 Th1 C29 28.51(8)
C21 Th1 C29 102.55(8)
O1 Th1 C20 120.39(8)
O2 Th1 C20 122.46(8)
C18 Th1 C20 47.78(8)
C28 Th1 C20 90.08(8)
C19 Th1 C20 29.01(8)
C27 Th1 C20 119.25(8)
C17 Th1 C20 47.49(8)
C31 Th1 C20 127.13(8)
C30 Th1 C20 101.01(8)
C21 Th1 C20 28.68(8)
C29 Th1 C20 80.01(8)
C27 C31 C30 108.1(2)
C27 C31 C36 127.1(3)
C30 C31 C36 124.5(3)
C27 C31 Th1 75.04(16)
C30 C31 Th1 76.41(16)
C36 C31 Th1 119.29(19)
C28 C27 C31 107.9(3)
C28 C27 C32 124.6(3)
C31 C27 C32 127.3(3)
C28 C27 Th1 75.20(16)
C31 C27 Th1 75.87(16)
C32 C27 Th1 119.63(19)
C5 C6 C1 118.4(3)
C5 C6 C8 119.8(3)
C1 C6 C8 121.8(2)
O1 C1 C2 119.1(2)
O1 C1 C6 120.4(3)
C2 C1 C6 120.6(2)
C19 C18 C17 107.9(2)
C19 C18 C22 125.5(3)
C17 C18 C22 126.4(3)
C19 C18 Th1 75.79(15)
C17 C18 Th1 76.21(15)
C22 C18 Th1 118.15(17)
C18 C19 C20 108.0(2)
C18 C19 C23 125.2(3)
C20 C19 C23 126.8(3)
C18 C19 Th1 74.98(14)
C20 C19 Th1 77.71(15)
C23 C19 Th1 115.40(17)
C4 C5 C6 121.7(3)
C21 C20 C19 108.0(2)
C21 C20 C24 123.1(3)
C19 C20 C24 127.5(3)
C21 C20 Th1 75.07(15)
C19 C20 Th1 73.29(14)
C24 C20 Th1 128.39(19)
C17 C21 C20 108.1(2)
C17 C21 C25 126.3(3)
C20 C21 C25 125.0(3)
C17 C21 Th1 74.41(15)
C20 C21 Th1 76.25(16)
C25 C21 Th1 122.96(18)
C3 C2 C1 118.6(3)
C3 C2 C7 120.8(3)
C1 C2 C7 120.5(3)
C5 C4 C3 119.4(3)
C21 C17 C18 108.1(2)
C21 C17 C26 125.0(3)
C18 C17 C26 126.6(3)
C21 C17 Th1 76.73(16)
C18 C17 Th1 74.45(15)
C26 C17 Th1 120.44(17)
O2 C9 C14 119.4(3)
O2 C9 C10 119.9(3)
C14 C9 C10 120.7(3)
C13 C14 C9 118.8(3)
C13 C14 C16 121.0(3)
C9 C14 C16 120.2(3)
C11 C10 C9 118.6(3)
C11 C10 C15 119.3(3)
C9 C10 C15 122.1(2)
C12 C13 C14 120.9(3)
C12 C11 C10 121.0(3)
C13 C12 C11 119.9(3)
C9 O2 Th1 168.98(18)
C1 O1 Th1 166.22(18)
C29 C30 C31 108.1(3)
C29 C30 C35 124.5(3)
C31 C30 C35 126.3(3)
C29 C30 Th1 76.31(16)
C31 C30 Th1 74.65(16)
C35 C30 Th1 124.59(19)
C30 C29 C28 108.1(2)
C30 C29 C34 123.8(3)
C28 C29 C34 126.4(3)
C30 C29 Th1 75.18(16)
C28 C29 Th1 73.39(15)
C34 C29 Th1 129.17(19)
C27 C28 C29 107.8(3)
C27 C28 C33 125.7(3)
C29 C28 C33 126.5(3)
C27 C28 Th1 75.63(16)
C29 C28 Th1 77.51(16)
C33 C28 Th1 115.29(19)
C4 C3 C2 121.3(3)

loop_
_geom_bond_atom_site_label_1
_geom_bond_atom_site_label_2
_geom_bond_distance
Th1 O1 2.1769(18)
Th1 O2 2.1771(19)
Th1 C18 2.801(3)
Th1 C28 2.808(3)
Th1 C19 2.812(3)
Th1 C27 2.813(3)
Th1 C17 2.824(3)
Th1 C31 2.824(3)
Th1 C30 2.847(3)
Th1 C21 2.853(3)
Th1 C29 2.861(3)
Th1 C20 2.868(3)
C31 C27 1.416(4)
C31 C30 1.417(4)
C31 C36 1.508(4)
C27 C28 1.416(4)
C27 C32 1.514(4)
C23 C19 1.513(4)
C6 C5 1.391(4)
C6 C1 1.412(4)
C6 C8 1.503(4)
C1 O1 1.366(3)
C1 C2 1.404(4)
C18 C19 1.416(4)
C18 C17 1.425(4)
C18 C22 1.510(4)
C19 C20 1.424(4)
C5 C4 1.381(4)
C20 C21 1.417(4)
C20 C24 1.509(4)
C21 C17 1.415(4)
C21 C25 1.503(4)
C2 C3 1.397(4)
C2 C7 1.503(4)
C4 C3 1.383(4)
C26 C17 1.510(4)
C9 O2 1.363(3)
C9 C14 1.396(4)
C9 C10 1.412(4)
C14 C13 1.396(4)
C14 C16 1.503(4)
C10 C11 1.390(4)
C10 C15 1.508(4)
C13 C12 1.384(4)
C11 C12 1.385(4)
C30 C29 1.406(4)
C30 C35 1.509(4)
C29 C28 1.425(4)
C29 C34 1.509(4)
C28 C33 1.512(4)

loop_
_geom_torsion_atom_site_label_1
_geom_torsion_atom_site_label_2
_geom_torsion_atom_site_label_3
_geom_torsion_atom_site_label_4
_geom_torsion
C30 C31 C27 C28 0.9(3)
C36 C31 C27 C28 175.3(3)
Th1 C31 C27 C28 -69.0(2)
C30 C31 C27 C32 -173.4(3)
C36 C31 C27 C32 1.0(5)
Th1 C31 C27 C32 116.7(3)
C30 C31 C27 Th1 69.9(2)
C36 C31 C27 Th1 -115.7(3)
C5 C6 C1 O1 -180.0(2)
C8 C6 C1 O1 1.9(4)
C5 C6 C1 C2 0.6(4)
C8 C6 C1 C2 -177.5(3)
C17 C18 C19 C20 -1.3(3)
C22 C18 C19 C20 173.9(2)
Th1 C18 C19 C20 -71.41(18)
C17 C18 C19 C23 -179.1(2)
C22 C18 C19 C23 -3.9(4)
Th1 C18 C19 C23 110.7(3)
C17 C18 C19 Th1 70.12(18)
C22 C18 C19 Th1 -114.7(3)
C1 C6 C5 C4 0.1(4)
C8 C6 C5 C4 178.3(3)
C18 C19 C20 C21 1.9(3)
C23 C19 C20 C21 179.7(3)
Th1 C19 C20 C21 -67.65(19)
C18 C19 C20 C24 -164.5(3)
C23 C19 C20 C24 13.3(5)
Th1 C19 C20 C24 125.9(3)
C18 C19 C20 Th1 69.54(18)
C23 C19 C20 Th1 -112.7(3)
C19 C20 C21 C17 -1.8(3)
C24 C20 C21 C17 165.4(3)
Th1 C20 C21 C17 -68.22(19)
C19 C20 C21 C25 -172.7(3)
C24 C20 C21 C25 -5.6(4)
Th1 C20 C21 C25 120.8(3)
C19 C20 C21 Th1 66.46(18)
C24 C20 C21 Th1 -126.4(3)
O1 C1 C2 C3 179.2(3)
C6 C1 C2 C3 -1.3(4)
O1 C1 C2 C7 -1.7(4)
C6 C1 C2 C7 177.8(3)
C6 C5 C4 C3 0.0(5)
C20 C21 C17 C18 1.0(3)
C25 C21 C17 C18 171.8(3)
Th1 C21 C17 C18 -68.50(18)
C20 C21 C17 C26 -172.5(2)
C25 C21 C17 C26 -1.7(4)
Th1 C21 C17 C26 118.1(3)
C20 C21 C17 Th1 69.46(19)
C25 C21 C17 Th1 -119.7(3)
C19 C18 C17 C21 0.2(3)
C22 C18 C17 C21 -175.0(2)
Th1 C18 C17 C21 70.04(19)
C19 C18 C17 C26 173.5(2)
C22 C18 C17 C26 -1.6(4)
Th1 C18 C17 C26 -116.6(3)
C19 C18 C17 Th1 -69.84(18)
C22 C18 C17 Th1 115.0(3)
O2 C9 C14 C13 178.9(2)
C10 C9 C14 C13 -2.7(4)
O2 C9 C14 C16 -1.8(4)
C10 C9 C14 C16 176.5(3)
O2 C9 C10 C11 -179.2(2)
C14 C9 C10 C11 2.4(4)
O2 C9 C10 C15 1.9(4)
C14 C9 C10 C15 -176.4(3)
C9 C14 C13 C12 1.2(4)
C16 C14 C13 C12 -178.1(3)
C9 C10 C11 C12 -0.5(4)
C15 C10 C11 C12 178.3(3)
C14 C13 C12 C11 0.7(5)
C10 C11 C12 C13 -1.0(5)
C14 C9 O2 Th1 168.6(7)
C10 C9 O2 Th1 -9.8(10)
C2 C1 O1 Th1 172.3(6)
C6 C1 O1 Th1 -7.1(9)
C27 C31 C30 C29 0.7(3)
C36 C31 C30 C29 -174.0(3)
Th1 C31 C30 C29 69.6(2)
C27 C31 C30 C35 169.1(3)
C36 C31 C30 C35 -5.5(5)
Th1 C31 C30 C35 -121.9(3)
C27 C31 C30 Th1 -69.0(2)
C36 C31 C30 Th1 116.4(3)
C31 C30 C29 C28 -1.9(3)
C35 C30 C29 C28 -170.6(3)
Th1 C30 C29 C28 66.6(2)
C31 C30 C29 C34 164.0(3)
C35 C30 C29 C34 -4.7(5)
Th1 C30 C29 C34 -127.5(3)
C31 C30 C29 Th1 -68.5(2)
C35 C30 C29 Th1 122.8(3)
C31 C27 C28 C29 -2.1(3)
C32 C27 C28 C29 172.4(3)
Th1 C27 C28 C29 -71.5(2)
C31 C27 C28 C33 -179.5(3)
C32 C27 C28 C33 -5.0(5)
Th1 C27 C28 C33 111.0(3)
C31 C27 C28 Th1 69.5(2)
C32 C27 C28 Th1 -116.0(3)
C30 C29 C28 C27 2.5(3)
C34 C29 C28 C27 -162.9(3)
Th1 C29 C28 C27 70.25(19)
C30 C29 C28 C33 179.9(3)
C34 C29 C28 C33 14.4(5)
Th1 C29 C28 C33 -112.4(3)
C30 C29 C28 Th1 -67.8(2)
C34 C29 C28 Th1 126.8(3)
C5 C4 C3 C2 -0.7(5)
C1 C2 C3 C4 1.4(4)
C7 C2 C3 C4 -177.7(3)
